data_2209012
loop_
_publ_author_name
'Isabelle Malfant '
'Laure Vendier'
'Oleg A. D'Yachenko'
'Alexander I. Kotov'

_publ_section_title
;
 The \p-donor
 4,5;4',5'-bis(dioxane-1,4-diyl-2,3-dithio)tetrathiafulvalene
;
_journal_coeditor_code TK2005
_journal_issue 5
_journal_name_full 'Acta Crystallographica Section E'
_journal_page_first o1948
_journal_page_last o1950
_journal_paper_doi 10.1107/S1600536806007161
_journal_volume 62
_journal_year 2006
_chemical_formula_iupac 'C14 H12 O4 S8'
_chemical_formula_moiety 'C14 H12 O4 S8'
_chemical_formula_sum 'C14 H12 O4 S8'
_chemical_formula_weight 500.72
_chemical_name_systematic
;
4,5;4',5'-bis(dioxane-1,4-diyl-2,3-dithio)tetrathiafulvalene
;
_space_group_IT_number 2
_symmetry_cell_setting triclinic
_symmetry_space_group_name_Hall '-P 1'
_symmetry_space_group_name_H-M 'P -1'
_atom_sites_solution_hydrogens geom
_atom_sites_solution_primary direct
_atom_sites_solution_secondary difmap
_cell_angle_alpha 106.009(11)
_cell_angle_beta 90.107(12)
_cell_angle_gamma 103.453(12)
_cell_formula_units_Z 2
_cell_length_a 6.3867(7)
_cell_length_b 11.0716(13)
_cell_length_c 14.1462(16)
_cell_measurement_reflns_used 8000
_cell_measurement_temperature 180
_cell_measurement_theta_max 26.1
_cell_measurement_theta_min 1.7
_cell_volume 932.8(2)
_computing_cell_refinement 'IPDS Software'
_computing_data_collection 'IPDS Software (Stoe, 1996)'
_computing_data_reduction 'XRED (Stoe, 1996)'
_computing_molecular_graphics 'ORTEP-3 for Windows (Farrugia, 1997)'
_computing_publication_material 'WinGX (Farrugia, 1999)'
_computing_structure_refinement 'SHELXL97 (Sheldrick, 1997)'
_computing_structure_solution 'SIR92 (Altomare <i>et al.</i>,  1994)'
_diffrn_ambient_temperature 180
_diffrn_measured_fraction_theta_full 0.925
_diffrn_measured_fraction_theta_max 0.925
_diffrn_measurement_device 'Stoe IPDS'
_diffrn_measurement_method \f
_diffrn_radiation_monochromator graphite
_diffrn_radiation_source 'fine-focus sealed tube'
_diffrn_radiation_type MoK\a
_diffrn_radiation_wavelength 0.71073
_diffrn_reflns_av_R_equivalents 0.042
_diffrn_reflns_limit_h_max 6
_diffrn_reflns_limit_h_min -6
_diffrn_reflns_limit_k_max 12
_diffrn_reflns_limit_k_min -12
_diffrn_reflns_limit_l_max 16
_diffrn_reflns_limit_l_min -16
_diffrn_reflns_number 7398
_diffrn_reflns_theta_full 24.1
_diffrn_reflns_theta_max 24.1
_diffrn_reflns_theta_min 2.0
_diffrn_standards_decay_% 0
_diffrn_standards_interval_time 4
_diffrn_standards_number 200
_exptl_absorpt_coefficient_mu 0.977
_exptl_absorpt_correction_T_max 0.979
_exptl_absorpt_correction_T_min 0.712
_exptl_absorpt_correction_type multi-scan
_exptl_absorpt_process_details '(Blessing, 1995)'
_exptl_crystal_colour orange--yellow
_exptl_crystal_density_diffrn 1.783
_exptl_crystal_density_method 'not measured'
_exptl_crystal_description plate
_exptl_crystal_F_000 512
_exptl_crystal_size_max 0.5
_exptl_crystal_size_mid 0.3
_exptl_crystal_size_min 0.02
_refine_diff_density_max 0.34
_refine_diff_density_min -0.28
_refine_ls_extinction_method none
_refine_ls_goodness_of_fit_ref 0.97
_refine_ls_hydrogen_treatment constr
_refine_ls_matrix_type full
_refine_ls_number_parameters 235
_refine_ls_number_reflns 2733
_refine_ls_number_restraints 0
_refine_ls_restrained_S_all 0.97
_refine_ls_R_factor_all 0.037
_refine_ls_R_factor_gt 0.026
_refine_ls_shift/su_max 0
_refine_ls_shift/su_mean 0
_refine_ls_structure_factor_coef Fsqd
_refine_ls_weighting_details 'calc w=1/[\s^2^(Fo^2^)+(0.0364P)^2^] where P=(Fo^2^+2Fc^2^)/3'
_refine_ls_weighting_scheme calc
_refine_ls_wR_factor_gt 0.058
_refine_ls_wR_factor_ref 0.060
_reflns_number_gt 2225
_reflns_number_total 2733
_reflns_threshold_expression I>2\s(I)
_cod_data_source_file tk2005.cif
_cod_data_source_block I
_cod_original_cell_volume 932.78(18)
_cod_database_code 2209012

loop_
_symmetry_equiv_pos_as_xyz
'x, y, z'
'-x, -y, -z'

loop_
_atom_site_type_symbol
_atom_site_label
_atom_site_fract_x
_atom_site_fract_y
_atom_site_fract_z
_atom_site_U_iso_or_equiv
_atom_site_adp_type
_atom_site_calc_flag
_atom_site_refinement_flags
_atom_site_occupancy
C C1 0.5883(4) -0.07113(19) 0.12969(15) 0.0150(5) Uani d . 1
C C2 0.6865(4) 0.0104(2) 0.21550(15) 0.0164(5) Uani d . 1
C C3 0.5017(4) -0.20101(19) -0.05357(15) 0.0160(5) Uani d . 1
C C4 0.3127(4) -0.2170(2) -0.01319(15) 0.0173(5) Uani d . 1
C C5 0.9444(4) 0.20572(19) 0.33307(14) 0.0140(5) Uani d . 1
C C6 0.7574(4) 0.1947(2) 0.37568(15) 0.0158(5) Uani d . 1
C C7 0.3319(4) -0.4177(2) -0.22100(16) 0.0208(5) Uani d . 1
H H7 0.2401 -0.4078 -0.2726 0.025 Uiso calc R 1
C C8 0.1844(4) -0.4514(2) -0.14301(16) 0.0210(5) Uani d . 1
H H8 0.0637 -0.5233 -0.1768 0.025 Uiso calc R 1
C C9 1.1541(4) 0.3042(2) 0.51084(15) 0.0163(5) Uani d . 1
H H9 1.2873 0.3557 0.5506 0.02 Uiso calc R 1
C C10 0.9671(4) 0.3515(2) 0.56182(15) 0.0176(5) Uani d . 1
H H10 1.0108 0.4463 0.5801 0.021 Uiso calc R 1
C C11 0.5316(4) -0.5621(2) -0.19549(19) 0.0303(6) Uani d . 1
H H11A 0.6513 -0.4931 -0.1594 0.036 Uiso calc R 1
H H11B 0.5885 -0.6352 -0.2295 0.036 Uiso calc R 1
C C12 0.3742(5) -0.6013(2) -0.12472(19) 0.0315(6) Uani d . 1
H H12A 0.2575 -0.6731 -0.1601 0.038 Uiso calc R 1
H H12B 0.4457 -0.6294 -0.077 0.038 Uiso calc R 1
C C13 1.1188(5) 0.1488(2) 0.59729(17) 0.0298(6) Uani d . 1
H H13A 1.2437 0.2003 0.6414 0.036 Uiso calc R 1
H H13B 1.11 0.0582 0.5907 0.036 Uiso calc R 1
C C14 0.9190(5) 0.1837(2) 0.63898(18) 0.0335(7) Uani d . 1
H H14A 0.7943 0.131 0.5952 0.04 Uiso calc R 1
H H14B 0.9017 0.166 0.7024 0.04 Uiso calc R 1
O O1 0.4305(3) -0.51882(15) -0.26616(11) 0.0256(4) Uani d . 1
O O2 0.2891(3) -0.49318(14) -0.07471(11) 0.0241(4) Uani d . 1
O O3 1.1416(3) 0.17242(14) 0.50242(11) 0.0214(4) Uani d . 1
O O4 0.9314(3) 0.31811(15) 0.65083(10) 0.0243(4) Uani d . 1
S S1 0.73390(10) -0.11429(5) 0.02499(4) 0.01928(15) Uani d . 1
S S2 0.31341(10) -0.15205(5) 0.11500(4) 0.02103(15) Uani d . 1
S S3 0.96642(10) 0.07803(5) 0.23044(4) 0.01908(15) Uani d . 1
S S4 0.55056(10) 0.05490(5) 0.32345(4) 0.01799(15) Uani d . 1
S S5 0.54342(11) -0.26324(5) -0.17755(4) 0.02258(16) Uani d . 1
S S6 0.07267(11) -0.31886(6) -0.07728(4) 0.02771(17) Uani d . 1
S S7 1.17817(10) 0.32490(5) 0.38831(4) 0.01849(15) Uani d . 1
S S8 0.70916(10) 0.30355(6) 0.48407(4) 0.02335(16) Uani d . 1

loop_
_atom_site_aniso_label
_atom_site_aniso_U_11
_atom_site_aniso_U_22
_atom_site_aniso_U_33
_atom_site_aniso_U_12
_atom_site_aniso_U_13
_atom_site_aniso_U_23
C1 0.0171(14) 0.0120(10) 0.0146(11) 0.0033(9) 0.0020(9) 0.0017(8)
C2 0.0169(15) 0.0165(11) 0.0144(11) 0.0023(9) 0.0007(9) 0.0037(9)
C3 0.0200(15) 0.0143(11) 0.0126(11) 0.0047(9) -0.0004(9) 0.0018(9)
C4 0.0171(15) 0.0173(11) 0.0158(11) 0.0073(9) -0.0029(9) -0.0008(9)
C5 0.0164(15) 0.0139(10) 0.0099(10) 0.0020(9) -0.0012(9) 0.0019(8)
C6 0.0162(15) 0.0180(11) 0.0121(11) 0.0054(9) -0.0010(9) 0.0013(9)
C7 0.0211(15) 0.0210(12) 0.0165(11) 0.0063(10) -0.0047(10) -0.0022(9)
C8 0.0130(15) 0.0225(12) 0.0215(12) 0.0032(10) -0.0031(9) -0.0026(10)
C9 0.0148(14) 0.0179(11) 0.0120(11) 0.0018(9) -0.0012(9) -0.0008(9)
C10 0.0118(14) 0.0215(12) 0.0140(11) 0.0008(9) -0.0021(9) -0.0009(9)
C11 0.0236(18) 0.0253(13) 0.0374(15) 0.0124(11) -0.0038(12) -0.0039(11)
C12 0.040(2) 0.0194(12) 0.0329(14) 0.0095(11) -0.0054(12) 0.0023(10)
C13 0.044(2) 0.0264(13) 0.0207(12) 0.0081(12) -0.0049(11) 0.0089(10)
C14 0.0383(19) 0.0385(15) 0.0202(13) -0.0051(12) 0.0001(11) 0.0145(11)
O1 0.0260(11) 0.0239(9) 0.0209(8) 0.0067(7) 0.0032(7) -0.0039(7)
O2 0.0283(12) 0.0194(8) 0.0231(8) 0.0054(7) 0.0011(7) 0.0038(7)
O3 0.0272(11) 0.0180(8) 0.0189(8) 0.0083(7) -0.0008(7) 0.0030(6)
O4 0.0235(11) 0.0333(9) 0.0118(8) 0.0040(7) 0.0043(7) 0.0017(7)
S1 0.0161(4) 0.0188(3) 0.0168(3) 0.0004(2) 0.0033(2) -0.0017(2)
S2 0.0163(4) 0.0255(3) 0.0154(3) 0.0031(2) 0.0037(2) -0.0022(2)
S3 0.0169(4) 0.0191(3) 0.0156(3) 0.0022(2) 0.0037(2) -0.0022(2)
S4 0.0144(4) 0.0218(3) 0.0135(3) 0.0005(2) 0.0014(2) 0.0012(2)
S5 0.0300(4) 0.0211(3) 0.0125(3) 0.0021(3) 0.0045(2) 0.0017(2)
S6 0.0139(4) 0.0335(3) 0.0275(3) 0.0095(3) -0.0040(2) -0.0077(3)
S7 0.0168(4) 0.0179(3) 0.0154(3) -0.0019(2) 0.0032(2) 0.0012(2)
S8 0.0152(4) 0.0311(3) 0.0177(3) 0.0106(3) -0.0008(2) -0.0071(2)

loop_
_atom_type_symbol
_atom_type_description
_atom_type_scat_dispersion_real
_atom_type_scat_dispersion_imag
_atom_type_scat_source
C C 0.0033 0.0016 'International Tables Vol C Tables 4.2.6.8 and 6.1.1.4'
H H 0 0 'International Tables Vol C Tables 4.2.6.8 and 6.1.1.4'
O O 0.0106 0.006 'International Tables Vol C Tables 4.2.6.8 and 6.1.1.4'
S S 0.1246 0.1234 'International Tables Vol C Tables 4.2.6.8 and 6.1.1.4'

loop_
_geom_angle_atom_site_label_1
_geom_angle_atom_site_label_2
_geom_angle_atom_site_label_3
_geom_angle
C2 C1 S2 123.50(18)
C2 C1 S1 121.62(19)
S2 C1 S1 114.71(11)
C1 C2 S3 122.21(18)
C1 C2 S4 123.75(19)
S3 C2 S4 114.00(11)
C4 C3 S5 126.00(17)
C4 C3 S1 117.72(16)
S5 C3 S1 116.24(13)
C3 C4 S6 123.41(16)
C3 C4 S2 117.62(17)
S6 C4 S2 118.22(14)
C6 C5 S3 117.34(16)
C6 C5 S7 122.42(16)
S3 C5 S7 119.15(13)
C5 C6 S8 124.65(17)
C5 C6 S4 117.54(15)
S8 C6 S4 117.67(13)
O1 C7 C8 111.80(19)
O1 C7 S5 109.16(17)
C8 C7 S5 115.07(14)
O1 C7 H7 106.8
C8 C7 H7 106.8
S5 C7 H7 106.8
O2 C8 C7 112.1(2)
O2 C8 S6 109.16(14)
C7 C8 S6 112.73(16)
O2 C8 H8 107.5
C7 C8 H8 107.5
S6 C8 H8 107.5
O3 C9 C10 113.11(18)
O3 C9 S7 107.57(13)
C10 C9 S7 112.84(16)
O3 C9 H9 107.7
C10 C9 H9 107.7
S7 C9 H9 107.7
O4 C10 C9 112.10(19)
O4 C10 S8 110.19(15)
C9 C10 S8 115.40(14)
O4 C10 H10 106.2
C9 C10 H10 106.2
S8 C10 H10 106.2
O1 C11 C12 110.9(2)
O1 C11 H11A 109.5
C12 C11 H11A 109.5
O1 C11 H11B 109.5
C12 C11 H11B 109.5
H11A C11 H11B 108
O2 C12 C11 109.4(2)
O2 C12 H12A 109.8
C11 C12 H12A 109.8
O2 C12 H12B 109.8
C11 C12 H12B 109.8
H12A C12 H12B 108.2
O3 C13 C14 109.5(2)
O3 C13 H13A 109.8
C14 C13 H13A 109.8
O3 C13 H13B 109.8
C14 C13 H13B 109.8
H13A C13 H13B 108.2
O4 C14 C13 110.4(2)
O4 C14 H14A 109.6
C13 C14 H14A 109.6
O4 C14 H14B 109.6
C13 C14 H14B 109.6
H14A C14 H14B 108.1
C7 O1 C11 112.29(17)
C8 O2 C12 110.44(17)
C9 O3 C13 110.46(16)
C10 O4 C14 112.40(16)
C3 S1 C1 94.21(11)
C4 S2 C1 94.44(10)
C5 S3 C2 93.03(10)
C6 S4 C2 92.79(10)
C3 S5 C7 104.94(10)
C4 S6 C8 97.45(11)
C5 S7 C9 96.55(10)
C6 S8 C10 104.25(11)

loop_
_geom_bond_atom_site_label_1
_geom_bond_atom_site_label_2
_geom_bond_distance
C1 C2 1.345(3)
C1 S2 1.759(2)
C1 S1 1.763(2)
C2 S3 1.758(2)
C2 S4 1.766(2)
C3 C4 1.332(3)
C3 S5 1.744(2)
C3 S1 1.760(2)
C4 S6 1.752(2)
C4 S2 1.756(2)
C5 C6 1.334(3)
C5 S3 1.757(2)
C5 S7 1.758(2)
C6 S8 1.747(2)
C6 S4 1.761(2)
C7 O1 1.412(3)
C7 C8 1.520(3)
C7 S5 1.862(2)
C7 H7 0.98
C8 O2 1.408(3)
C8 S6 1.807(2)
C8 H8 0.98
C9 O3 1.414(3)
C9 C10 1.519(3)
C9 S7 1.812(2)
C9 H9 0.98
C10 O4 1.412(3)
C10 S8 1.863(2)
C10 H10 0.98
C11 O1 1.432(3)
C11 C12 1.497(4)
C11 H11A 0.97
C11 H11B 0.97
C12 O2 1.438(3)
C12 H12A 0.97
C12 H12B 0.97
C13 O3 1.438(3)
C13 C14 1.494(4)
C13 H13A 0.97
C13 H13B 0.97
C14 O4 1.435(3)
C14 H14A 0.97
C14 H14B 0.97

loop_
_cod_related_entry_id
_cod_related_entry_database
_cod_related_entry_code
1 ChemSpider 8611489
